data_8105137
loop_
_publ_author_name
'Zhang, Ji-Run'
'Deng, Hao'
'Liu, Tong'

_publ_section_title
;
 The crystal structure of
 3-bromo-6-methoxy-2-methyl-5-(4,4,5,5-tetramethyl-1,3,2-dioxaborolan-2-yl)pyridine,
 C13H19BBrNO3
;
_journal_issue 2
_journal_name_full 'Zeitschrift f\"ur Kristallographie - New Crystal Structures'
_journal_page_first 451
_journal_page_last 452
_journal_paper_doi 10.1515/ncrs-2019-0756
_journal_volume 235
_journal_year 2020
_chemical_formula_moiety 'C13 H19 B Br N O3'
_chemical_formula_sum 'C13 H19 B Br N O3'
_chemical_formula_weight 328.01
_space_group_crystal_system triclinic
_space_group_IT_number 2
_space_group_name_Hall '-P 1'
_space_group_name_H-M_alt 'P -1'
_atom_sites_solution_hydrogens geom
_atom_sites_solution_primary dual
_cell_angle_alpha 106.938(2)
_cell_angle_beta 105.657(2)
_cell_angle_gamma 106.628(2)
_cell_formula_units_Z 2
_cell_length_a 6.5459(3)
_cell_length_b 11.2565(5)
_cell_length_c 11.8529(5)
_cell_measurement_reflns_used 5055
_cell_measurement_temperature 173
_cell_measurement_theta_max 27.424
_cell_measurement_theta_min 3.300
_cell_volume 738.71(6)
_computing_cell_refinement 'SAINT V8.38A (?, 2016)'
_computing_data_reduction 'SAINT V8.38A (?, 2016)'
_computing_molecular_graphics 'Olex2 (Dolomanov et al., 2009)'
_computing_publication_material 'Olex2 (Dolomanov et al., 2009)'
_computing_structure_refinement 'ShelXL (Sheldrick, 2015)'
_computing_structure_solution 'ShelXT (Sheldrick, 2015)'
_diffrn_ambient_temperature 173.0
_diffrn_measured_fraction_theta_full 0.988
_diffrn_measured_fraction_theta_max 0.984
_diffrn_measurement_device_type 'Bruker APEX-II CCD'
_diffrn_measurement_method '\f and \w scans'
_diffrn_radiation_type MoK\a
_diffrn_radiation_wavelength 0.71073
_diffrn_reflns_av_R_equivalents 0.0305
_diffrn_reflns_av_unetI/netI 0.0375
_diffrn_reflns_Laue_measured_fraction_full 0.988
_diffrn_reflns_Laue_measured_fraction_max 0.984
_diffrn_reflns_limit_h_max 8
_diffrn_reflns_limit_h_min -8
_diffrn_reflns_limit_k_max 14
_diffrn_reflns_limit_k_min -14
_diffrn_reflns_limit_l_max 15
_diffrn_reflns_limit_l_min -15
_diffrn_reflns_number 9092
_diffrn_reflns_point_group_measured_fraction_full 0.988
_diffrn_reflns_point_group_measured_fraction_max 0.984
_diffrn_reflns_theta_full 25.242
_diffrn_reflns_theta_max 27.531
_diffrn_reflns_theta_min 3.300
_diffrn_standards_number 0
_exptl_absorpt_coefficient_mu 2.785
_exptl_absorpt_correction_T_max 0.7456
_exptl_absorpt_correction_T_min 0.4870
_exptl_absorpt_correction_type multi-scan
_exptl_absorpt_process_details
'SADABS-2016/2 (Bruker,2016/2) was used for absorption correction. wR2(int) was 0.1029 before and 0.0426 after correction. The Ratio of minimum to maximum transmission is 0.6532. The \l/2 correction factor is Not present.'
_exptl_crystal_colour colourless
_exptl_crystal_colour_primary colourless
_exptl_crystal_density_diffrn 1.475
_exptl_crystal_description block
_exptl_crystal_F_000 336
_exptl_crystal_size_max 0.16
_exptl_crystal_size_mid 0.11
_exptl_crystal_size_min 0.08
_refine_diff_density_max 0.298
_refine_diff_density_min -0.328
_refine_diff_density_rms 0.056
_refine_ls_extinction_coef .
_refine_ls_extinction_method none
_refine_ls_goodness_of_fit_ref 1.031
_refine_ls_hydrogen_treatment constr
_refine_ls_matrix_type full
_refine_ls_number_parameters 178
_refine_ls_number_reflns 3356
_refine_ls_number_restraints 0
_refine_ls_restrained_S_all 1.031
_refine_ls_R_factor_all 0.0369
_refine_ls_R_factor_gt 0.0286
_refine_ls_shift/su_max 0.001
_refine_ls_shift/su_mean 0.000
_refine_ls_structure_factor_coef Fsqd
_refine_ls_weighting_details 'w=1/[\s^2^(Fo^2^)+(0.0245P)^2^+0.2508P] where P=(Fo^2^+2Fc^2^)/3'
_refine_ls_weighting_scheme calc
_refine_ls_wR_factor_gt 0.0607
_refine_ls_wR_factor_ref 0.0641
_reflns_Friedel_coverage 0.000
_reflns_Friedel_fraction_full .
_reflns_Friedel_fraction_max .
_reflns_number_gt 2931
_reflns_number_total 3356
_reflns_threshold_expression 'I > 2\s(I)'
_cod_data_source_file suppl_ncrs-2019-0756_suppl.cif
_cod_data_source_block 0902jt60_0m
_cod_database_code 8105137
_shelx_space_group_comment
;
The symmetry employed for this shelxl refinement is uniquely defined
by the following loop, which should always be used as a source of
symmetry information in preference to the above space-group names.
They are only intended as comments.
;
_shelx_estimated_absorpt_t_max 0.808
_shelx_estimated_absorpt_t_min 0.664
_olex2_refinement_description
;
1. Fixed Uiso
 At 1.2 times of:
  All C(H) groups
 At 1.5 times of:
  All C(H,H,H) groups
2.a Aromatic/amide H refined with riding coordinates:
 C4(H4)
2.b Idealised Me refined as rotating group:
 C12(H12A,H12B,H12C), C14(H14A,H14B,H14C), C7(H7A,H7B,H7C), C1(H1A,H1B,H1C),
 C13(H13A,H13B,H13C), C11(H11A,H11B,H11C)
;

loop_
_space_group_symop_operation_xyz
'x, y, z'
'-x, -y, -z'

loop_
_atom_site_label
_atom_site_type_symbol
_atom_site_fract_x
_atom_site_fract_y
_atom_site_fract_z
_atom_site_U_iso_or_equiv
_atom_site_adp_type
_atom_site_occupancy
_atom_site_site_symmetry_order
_atom_site_calc_flag
_atom_site_refinement_flags_posn
_atom_site_refinement_flags_adp
_atom_site_refinement_flags_occupancy
_atom_site_disorder_assembly
_atom_site_disorder_group
B1 B 0.6832(4) 0.2552(2) 0.46623(19) 0.0235(4) Uani 1 1 d . . . . .
Br1 Br 0.48104(4) 0.29330(2) 0.01250(2) 0.03610(8) Uani 1 1 d . . . . .
C1 C 0.7962(4) 0.1217(2) -0.02188(18) 0.0359(5) Uani 1 1 d . . . . .
H1A H 0.888080 0.206264 -0.023754 0.054 Uiso 1 1 calc GR . . . .
H1B H 0.648763 0.076348 -0.095781 0.054 Uiso 1 1 calc GR . . . .
H1C H 0.880997 0.062582 -0.024993 0.054 Uiso 1 1 calc GR . . . .
C2 C 0.7514(3) 0.15211(19) 0.09884(17) 0.0259(4) Uani 1 1 d . . . . .
C3 C 0.6202(3) 0.22479(19) 0.12749(17) 0.0261(4) Uani 1 1 d . . . . .
C4 C 0.5935(3) 0.25312(19) 0.24355(17) 0.0262(4) Uani 1 1 d . . . . .
H4 H 0.503053 0.302869 0.262392 0.031 Uiso 1 1 calc R . . . .
C5 C 0.6984(3) 0.20908(18) 0.33224(16) 0.0237(4) Uani 1 1 d . . . . .
C6 C 0.8221(3) 0.13227(18) 0.29263(16) 0.0236(4) Uani 1 1 d . . . . .
C7 C 1.0333(4) -0.0014(2) 0.33081(19) 0.0318(4) Uani 1 1 d . . . . .
H7A H 0.929361 -0.074235 0.247196 0.048 Uiso 1 1 calc GR . . . .
H7B H 1.078136 -0.040533 0.392499 0.048 Uiso 1 1 calc GR . . . .
H7C H 1.171592 0.053372 0.323600 0.048 Uiso 1 1 calc GR . . . .
C9 C 0.7191(3) 0.28905(19) 0.67033(16) 0.0245(4) Uani 1 1 d . . . . .
C10 C 0.6096(3) 0.38222(19) 0.62608(16) 0.0253(4) Uani 1 1 d . . . . .
C11 C 0.7802(4) 0.5269(2) 0.6734(2) 0.0354(5) Uani 1 1 d . . . . .
H11A H 0.918540 0.526928 0.656276 0.053 Uiso 1 1 calc GR . . . .
H11B H 0.823345 0.572655 0.765534 0.053 Uiso 1 1 calc GR . . . .
H11C H 0.708844 0.574643 0.628886 0.053 Uiso 1 1 calc GR . . . .
C12 C 0.3928(4) 0.3792(2) 0.65081(19) 0.0345(5) Uani 1 1 d . . . . .
H12A H 0.335480 0.439467 0.619151 0.052 Uiso 1 1 calc GR . . . .
H12B H 0.428760 0.409383 0.742832 0.052 Uiso 1 1 calc GR . . . .
H12C H 0.274290 0.286730 0.606405 0.052 Uiso 1 1 calc GR . . . .
C13 C 0.9224(4) 0.3610(2) 0.79788(18) 0.0348(5) Uani 1 1 d . . . . .
H13A H 0.985013 0.296413 0.816562 0.052 Uiso 1 1 calc GR . . . .
H13B H 0.871152 0.399121 0.865187 0.052 Uiso 1 1 calc GR . . . .
H13C H 1.042345 0.433840 0.794377 0.052 Uiso 1 1 calc GR . . . .
C14 C 0.5439(4) 0.1645(2) 0.66675(18) 0.0321(4) Uani 1 1 d . . . . .
H14A H 0.414104 0.119498 0.583598 0.048 Uiso 1 1 calc GR . . . .
H14B H 0.487182 0.191329 0.734652 0.048 Uiso 1 1 calc GR . . . .
H14C H 0.617113 0.102204 0.679675 0.048 Uiso 1 1 calc GR . . . .
N1 N 0.8487(3) 0.10511(16) 0.18210(14) 0.0262(3) Uani 1 1 d . . . . .
O1 O 0.8042(2) 0.24100(13) 0.57073(11) 0.0259(3) Uani 1 1 d . . . . .
O2 O 0.5450(2) 0.32268(13) 0.48730(11) 0.0271(3) Uani 1 1 d . . . . .
O3 O 0.9169(2) 0.08245(13) 0.37358(12) 0.0276(3) Uani 1 1 d . . . . .

loop_
_atom_site_aniso_label
_atom_site_aniso_U_11
_atom_site_aniso_U_22
_atom_site_aniso_U_33
_atom_site_aniso_U_23
_atom_site_aniso_U_13
_atom_site_aniso_U_12
Br1 0.04471(14) 0.04105(14) 0.02451(11) 0.01680(9) 0.01059(9) 0.01845(10)
O1 0.0290(7) 0.0333(7) 0.0201(6) 0.0110(6) 0.0135(5) 0.0147(6)
O2 0.0308(7) 0.0330(7) 0.0192(6) 0.0092(6) 0.0110(5) 0.0150(6)
O3 0.0331(7) 0.0314(7) 0.0234(7) 0.0125(6) 0.0127(5) 0.0162(6)
N1 0.0279(8) 0.0264(8) 0.0220(8) 0.0077(7) 0.0118(6) 0.0077(7)
C3 0.0280(10) 0.0259(10) 0.0203(9) 0.0101(8) 0.0074(7) 0.0061(8)
C4 0.0280(10) 0.0248(10) 0.0244(9) 0.0092(8) 0.0108(8) 0.0087(8)
C6 0.0237(9) 0.0209(9) 0.0204(9) 0.0069(7) 0.0075(7) 0.0032(8)
C2 0.0271(10) 0.0265(10) 0.0200(9) 0.0082(8) 0.0101(7) 0.0051(8)
C5 0.0250(9) 0.0228(9) 0.0208(9) 0.0078(8) 0.0105(7) 0.0057(8)
C9 0.0245(9) 0.0300(10) 0.0187(9) 0.0077(8) 0.0114(7) 0.0095(8)
C10 0.0258(10) 0.0275(10) 0.0184(9) 0.0055(8) 0.0091(7) 0.0082(8)
C12 0.0326(11) 0.0410(12) 0.0309(11) 0.0094(9) 0.0163(9) 0.0173(10)
C14 0.0364(11) 0.0338(11) 0.0273(10) 0.0138(9) 0.0169(8) 0.0094(9)
C7 0.0330(11) 0.0348(11) 0.0286(10) 0.0107(9) 0.0112(8) 0.0177(9)
C1 0.0427(12) 0.0444(13) 0.0250(10) 0.0154(9) 0.0186(9) 0.0165(10)
C13 0.0323(11) 0.0438(13) 0.0236(10) 0.0109(9) 0.0085(8) 0.0136(10)
C11 0.0370(12) 0.0270(11) 0.0374(11) 0.0100(9) 0.0144(9) 0.0090(9)
B1 0.0239(10) 0.0235(11) 0.0219(10) 0.0094(9) 0.0102(8) 0.0062(9)

loop_
_atom_type_symbol
_atom_type_description
_atom_type_scat_dispersion_real
_atom_type_scat_dispersion_imag
_atom_type_scat_source
C C 0.0033 0.0016 'International Tables Vol C Tables 4.2.6.8 and 6.1.1.4'
H H 0.0000 0.0000 'International Tables Vol C Tables 4.2.6.8 and 6.1.1.4'
B B 0.0013 0.0007 'International Tables Vol C Tables 4.2.6.8 and 6.1.1.4'
Br Br -0.2901 2.4595 'International Tables Vol C Tables 4.2.6.8 and 6.1.1.4'
N N 0.0061 0.0033 'International Tables Vol C Tables 4.2.6.8 and 6.1.1.4'
O O 0.0106 0.0060 'International Tables Vol C Tables 4.2.6.8 and 6.1.1.4'

loop_
_geom_angle_atom_site_label_1
_geom_angle_atom_site_label_2
_geom_angle_atom_site_label_3
_geom_angle
_geom_angle_site_symmetry_1
_geom_angle_site_symmetry_3
B1 O1 C9 106.91(14) . .
B1 O2 C10 106.81(13) . .
C6 O3 C7 116.85(14) . .
C6 N1 C2 119.23(16) . .
C4 C3 Br1 118.37(14) . .
C2 C3 Br1 121.26(13) . .
C2 C3 C4 120.34(16) . .
C3 C4 H4 119.8 . .
C5 C4 C3 120.37(17) . .
C5 C4 H4 119.8 . .
O3 C6 C5 116.72(15) . .
N1 C6 O3 118.41(16) . .
N1 C6 C5 124.87(16) . .
N1 C2 C3 120.08(16) . .
N1 C2 C1 116.17(16) . .
C3 C2 C1 123.75(17) . .
C4 C5 C6 115.04(16) . .
C4 C5 B1 118.40(16) . .
C6 C5 B1 126.44(16) . .
O1 C9 C10 102.54(13) . .
O1 C9 C14 106.51(14) . .
O1 C9 C13 108.12(15) . .
C14 C9 C10 113.41(15) . .
C13 C9 C10 114.70(16) . .
C13 C9 C14 110.76(16) . .
O2 C10 C9 101.95(13) . .
O2 C10 C12 108.08(15) . .
O2 C10 C11 106.30(15) . .
C12 C10 C9 115.17(16) . .
C12 C10 C11 110.61(16) . .
C11 C10 C9 113.82(16) . .
C10 C12 H12A 109.5 . .
C10 C12 H12B 109.5 . .
C10 C12 H12C 109.5 . .
H12A C12 H12B 109.5 . .
H12A C12 H12C 109.5 . .
H12B C12 H12C 109.5 . .
C9 C14 H14A 109.5 . .
C9 C14 H14B 109.5 . .
C9 C14 H14C 109.5 . .
H14A C14 H14B 109.5 . .
H14A C14 H14C 109.5 . .
H14B C14 H14C 109.5 . .
O3 C7 H7A 109.5 . .
O3 C7 H7B 109.5 . .
O3 C7 H7C 109.5 . .
H7A C7 H7B 109.5 . .
H7A C7 H7C 109.5 . .
H7B C7 H7C 109.5 . .
C2 C1 H1A 109.5 . .
C2 C1 H1B 109.5 . .
C2 C1 H1C 109.5 . .
H1A C1 H1B 109.5 . .
H1A C1 H1C 109.5 . .
H1B C1 H1C 109.5 . .
C9 C13 H13A 109.5 . .
C9 C13 H13B 109.5 . .
C9 C13 H13C 109.5 . .
H13A C13 H13B 109.5 . .
H13A C13 H13C 109.5 . .
H13B C13 H13C 109.5 . .
C10 C11 H11A 109.5 . .
C10 C11 H11B 109.5 . .
C10 C11 H11C 109.5 . .
H11A C11 H11B 109.5 . .
H11A C11 H11C 109.5 . .
H11B C11 H11C 109.5 . .
O1 B1 O2 114.06(16) . .
O1 B1 C5 126.56(17) . .
O2 B1 C5 119.30(16) . .

loop_
_geom_bond_atom_site_label_1
_geom_bond_atom_site_label_2
_geom_bond_distance
_geom_bond_site_symmetry_2
Br1 C3 1.9042(17) .
O1 C9 1.467(2) .
O1 B1 1.359(2) .
O2 C10 1.468(2) .
O2 B1 1.365(2) .
O3 C6 1.346(2) .
O3 C7 1.439(2) .
N1 C6 1.327(2) .
N1 C2 1.348(2) .
C3 C4 1.389(2) .
C3 C2 1.386(3) .
C4 H4 0.9500 .
C4 C5 1.390(2) .
C6 C5 1.411(2) .
C2 C1 1.500(2) .
C5 B1 1.561(3) .
C9 C10 1.561(3) .
C9 C14 1.517(3) .
C9 C13 1.515(3) .
C10 C12 1.517(3) .
C10 C11 1.518(3) .
C12 H12A 0.9800 .
C12 H12B 0.9800 .
C12 H12C 0.9800 .
C14 H14A 0.9800 .
C14 H14B 0.9800 .
C14 H14C 0.9800 .
C7 H7A 0.9800 .
C7 H7B 0.9800 .
C7 H7C 0.9800 .
C1 H1A 0.9800 .
C1 H1B 0.9800 .
C1 H1C 0.9800 .
C13 H13A 0.9800 .
C13 H13B 0.9800 .
C13 H13C 0.9800 .
C11 H11A 0.9800 .
C11 H11B 0.9800 .
C11 H11C 0.9800 .
